data_7062893
loop_
_publ_author_name
'Tang, Jieyu'
'Liu, Xi'
'Zhang, Xue'
'Zhao, Jianzhang'
'Wan, Yan'

_publ_section_title
;
 Fine-tuning of the charge-separated state energy in compact orthogonal
 naphthalene--phenoxazine dyads and its effect on the thermally-activated
 delayed fluorescence
;
_journal_issue 48
_journal_name_full 'New Journal of Chemistry'
_journal_page_first 22418
_journal_page_last 22429
_journal_paper_doi 10.1039/D3NJ04201D
_journal_volume 47
_journal_year 2023
_chemical_formula_moiety 'C31 H19 N2 O4'
_chemical_formula_sum 'C31 H19 N2 O4'
_chemical_formula_weight 483.48
_space_group_crystal_system monoclinic
_space_group_IT_number 14
_space_group_name_Hall '-P 2yn'
_space_group_name_H-M_alt 'P 1 21/n 1'
_atom_sites_solution_hydrogens geom
_atom_sites_solution_primary dual
_audit_creation_date 2023-06-19
_audit_creation_method
;
Olex2 1.3
(compiled 2020.11.12 svn.r5f609507 for OlexSys, GUI svn.r6408)
;
_audit_update_record
;
2023-07-10 deposited with the CCDC.	2023-11-29 downloaded from the CCDC.
;
_cell_angle_alpha 90
_cell_angle_beta 105.684(3)
_cell_angle_gamma 90
_cell_formula_units_Z 4
_cell_length_a 8.6346(8)
_cell_length_b 22.406(3)
_cell_length_c 12.3194(14)
_cell_measurement_reflns_used 2395
_cell_measurement_temperature 294.8
_cell_measurement_theta_max 21.659
_cell_measurement_theta_min 2.501
_cell_volume 2294.7(5)
_computing_cell_refinement 'SAINT V8.40A (Bruker, 2019)'
_computing_data_reduction 'SAINT V8.40A (Bruker, 2019)'
_computing_molecular_graphics 'Olex2 1.3 (Dolomanov et al., 2009)'
_computing_publication_material 'Olex2 1.3 (Dolomanov et al., 2009)'
_computing_structure_refinement 'SHELXL 2018/3 (Sheldrick, 2015)'
_computing_structure_solution 'SHELXT 2018/2 (Sheldrick, 2018)'
_diffrn_ambient_temperature 294.8
_diffrn_measured_fraction_theta_full 0.991
_diffrn_measured_fraction_theta_max 0.991
_diffrn_measurement_device_type 'CCD area detector'
_diffrn_measurement_method 'phi and omega scans'
_diffrn_radiation_monochromator graphite
_diffrn_radiation_type MoK\a
_diffrn_radiation_wavelength 0.71073
_diffrn_reflns_av_R_equivalents 0.0964
_diffrn_reflns_av_unetI/netI 0.0909
_diffrn_reflns_Laue_measured_fraction_full 0.991
_diffrn_reflns_Laue_measured_fraction_max 0.991
_diffrn_reflns_limit_h_max 10
_diffrn_reflns_limit_h_min -9
_diffrn_reflns_limit_k_max 23
_diffrn_reflns_limit_k_min -26
_diffrn_reflns_limit_l_max 14
_diffrn_reflns_limit_l_min -14
_diffrn_reflns_number 16901
_diffrn_reflns_point_group_measured_fraction_full 0.991
_diffrn_reflns_point_group_measured_fraction_max 0.991
_diffrn_reflns_theta_full 25.016
_diffrn_reflns_theta_max 25.016
_diffrn_reflns_theta_min 2.501
_diffrn_source_current 1.4
_diffrn_source_power 0.07
_diffrn_source_voltage 50.0
_exptl_absorpt_coefficient_mu 0.094
_exptl_absorpt_correction_T_max 0.7452
_exptl_absorpt_correction_T_min 0.6579
_exptl_absorpt_correction_type multi-scan
_exptl_absorpt_process_details
;
SADABS-2016/2 (Bruker,2016/2) was used for absorption correction.
wR2(int) was 0.1470 before and 0.0805 after correction.
The Ratio of minimum to maximum transmission is 0.8829.
The \l/2 correction factor is Not present.
;
_exptl_crystal_colour 'clear light orange'
_exptl_crystal_colour_lustre clear
_exptl_crystal_colour_modifier light
_exptl_crystal_colour_primary orange
_exptl_crystal_density_diffrn 1.399
_exptl_crystal_description block
_exptl_crystal_F_000 1004
_exptl_crystal_size_max 0.5
_exptl_crystal_size_mid 0.4
_exptl_crystal_size_min 0.3
_refine_diff_density_max 0.559
_refine_diff_density_min -0.426
_refine_diff_density_rms 0.062
_refine_ls_extinction_coef 0.0117(17)
_refine_ls_extinction_expression Fc^*^=kFc[1+0.001xFc^2^\l^3^/sin(2\q)]^-1/4^
_refine_ls_extinction_method 'SHELXL-2018/3 (Sheldrick 2018)'
_refine_ls_goodness_of_fit_ref 1.042
_refine_ls_hydrogen_treatment constr
_refine_ls_matrix_type full
_refine_ls_number_parameters 333
_refine_ls_number_reflns 4021
_refine_ls_number_restraints 9
_refine_ls_restrained_S_all 1.046
_refine_ls_R_factor_all 0.2042
_refine_ls_R_factor_gt 0.1254
_refine_ls_shift/su_max 0.000
_refine_ls_shift/su_mean 0.000
_refine_ls_structure_factor_coef Fsqd
_refine_ls_weighting_details 'w=1/[\s^2^(Fo^2^)+10.7092P] where P=(Fo^2^+2Fc^2^)/3'
_refine_ls_weighting_scheme calc
_refine_ls_wR_factor_gt 0.2392
_refine_ls_wR_factor_ref 0.2784
_reflns_Friedel_coverage 0.000
_reflns_number_gt 2140
_reflns_number_total 4021
_reflns_threshold_expression 'I > 2\s(I)'
_cod_data_source_file d3nj04201d2.cif
_cod_data_source_block 1
_cod_depositor_comments 'Adding full bibliography for 7062893--7062895.cif.'
_cod_original_cell_volume 2294.7(4)
_cod_database_code 7062893
_shelx_shelxl_version_number 2018/3
_shelx_space_group_comment
;
The symmetry employed for this shelxl refinement is uniquely defined
by the following loop, which should always be used as a source of
symmetry information in preference to the above space-group names.
They are only intended as comments.
;
_shelx_estimated_absorpt_t_max 0.972
_shelx_estimated_absorpt_t_min 0.955
_olex2_refinement_description
;
1. Fixed Uiso
 At 1.2 times of:
  All C(H) groups
 At 1.5 times of:
  All C(H,H,H) groups
2. Restrained distances
 N2A-C14 \\sim N2B-C19
 with sigma of 0.02
 N2A-C20 \\sim N2B-C20
 with sigma of 0.02
 N2A-C27 \\sim N2B-C27
 with sigma of 0.02
3. Rigid body (RIGU) restrains
 C20, N2B
 with sigma for 1-2 distances of 0.001 and sigma for 1-3 distances of 0.002
 C20, N2A
 with sigma for 1-2 distances of 0.001 and sigma for 1-3 distances of 0.002
4. Others
 Fixed Sof: N2B(0.5) N2A(0.5)
5.a Aromatic/amide H refined with riding coordinates:
 C6(H6), C24(H24), C4(H4), C7(H7), C17(H17), C18(H18), C23(H23), C31(H31),
 C22(H22), C3(H3), C30(H30), C29(H29), C21(H21), C28(H28), C12(H12), C13(H13)
5.b Fitted hexagon refined as free rotating group:
 C14(C15,C16,C10,C12,C13)
5.c Idealised Me refined as rotating group:
 C1(H1A,H1B,H1C)
;
_olex2_submission_special_instructions 'No special instructions were received'

loop_
_space_group_symop_operation_xyz
'x, y, z'
'-x+1/2, y+1/2, -z+1/2'
'-x, -y, -z'
'x-1/2, -y-1/2, z-1/2'

loop_
_atom_site_label
_atom_site_type_symbol
_atom_site_fract_x
_atom_site_fract_y
_atom_site_fract_z
_atom_site_U_iso_or_equiv
_atom_site_adp_type
_atom_site_occupancy
_atom_site_site_symmetry_order
_atom_site_calc_flag
_atom_site_refinement_flags_posn
_atom_site_refinement_flags_adp
_atom_site_refinement_flags_occupancy
_atom_site_disorder_assembly
_atom_site_disorder_group
N1 N 0.8725(6) 0.6224(2) 0.4399(4) 0.0529(14) Uani 1 1 d . . . . .
O2 O 0.7467(6) 0.5646(2) 0.5407(5) 0.0793(16) Uani 1 1 d . . . . .
O003 O 1.4455(6) 0.6238(2) 0.7805(5) 0.0844(17) Uani 1 1 d . . . . .
O1 O 0.9960(8) 0.6793(3) 0.3377(5) 0.100(2) Uani 1 1 d . . . . .
C5 C 1.0200(7) 0.6199(3) 0.5304(5) 0.0508(16) Uani 1 1 d . . . . .
C9 C 0.7371(8) 0.5931(3) 0.4541(6) 0.0559(17) Uani 1 1 d . . . . .
C6 C 1.1253(8) 0.5743(3) 0.5359(6) 0.0615(19) Uani 1 1 d . . . . .
H6 H 1.100424 0.543293 0.483913 0.074 Uiso 1 1 calc R U . . .
C2 C 1.3062(8) 0.6196(3) 0.6966(6) 0.0620(19) Uani 1 1 d . . . . .
C24 C 0.0057(8) 0.5396(3) -0.1952(6) 0.065(2) Uani 1 1 d . . . . .
H24 H -0.086811 0.541900 -0.254966 0.078 Uiso 1 1 calc R U . . .
C4 C 1.0550(8) 0.6651(3) 0.6074(6) 0.064(2) Uani 1 1 d . . . . .
H4 H 0.982633 0.696221 0.603617 0.077 Uiso 1 1 calc R U . . .
C8 C 0.8734(10) 0.6542(3) 0.3430(6) 0.068(2) Uani 1 1 d . . . . .
C7 C 1.2704(8) 0.5740(3) 0.6195(6) 0.064(2) Uani 1 1 d . . . . .
H7 H 1.343054 0.542962 0.623222 0.077 Uiso 1 1 calc R U . . .
C17 C 0.4505(9) 0.5716(4) 0.3758(9) 0.095(3) Uani 1 1 d . . . . .
H17 H 0.451262 0.551079 0.441564 0.115 Uiso 1 1 calc R U . . .
C11 C 0.5889(8) 0.5975(3) 0.3624(7) 0.065(2) Uani 1 1 d . . . . .
C19 C 0.3032(18) 0.6035(7) 0.1912(12) 0.163(9) Uani 1 1 d D . . . .
C18 C 0.3079(12) 0.5766(6) 0.2878(14) 0.152(7) Uani 1 1 d . . . . .
H18 H 0.213477 0.560529 0.297871 0.182 Uiso 1 1 calc R U . . .
C23 C 0.0995(9) 0.4891(3) -0.1809(6) 0.070(2) Uani 1 1 d . . . . .
H23 H 0.069541 0.457348 -0.230670 0.084 Uiso 1 1 calc R U . . .
C31 C -0.1110(9) 0.7297(4) -0.0909(7) 0.075(2) Uani 1 1 d . . . . .
H31 H -0.203664 0.728787 -0.150736 0.089 Uiso 1 1 calc R U . . .
C22 C 0.2359(9) 0.4853(3) -0.0943(7) 0.075(2) Uani 1 1 d . . . . .
H22 H 0.299549 0.451231 -0.084767 0.090 Uiso 1 1 calc R U . . .
C3 C 1.1975(9) 0.6642(3) 0.6903(7) 0.080(2) Uani 1 1 d . . . . .
H3 H 1.220213 0.694787 0.743364 0.096 Uiso 1 1 calc R U . . .
C30 C -0.0771(12) 0.7787(4) -0.0224(8) 0.090(3) Uani 1 1 d . . . . .
H30 H -0.146151 0.811318 -0.036621 0.108 Uiso 1 1 calc R U . . .
C29 C 0.0580(11) 0.7801(4) 0.0674(9) 0.093(3) Uani 1 1 d . . . . .
H29 H 0.080604 0.813320 0.114325 0.112 Uiso 1 1 calc R U . . .
C1 C 1.5594(9) 0.5772(4) 0.7881(8) 0.103(3) Uani 1 1 d . . . . .
H1A H 1.593158 0.575884 0.719975 0.154 Uiso 1 1 calc R U . . .
H1B H 1.511147 0.539751 0.798307 0.154 Uiso 1 1 calc R U . . .
H1C H 1.650974 0.584422 0.851055 0.154 Uiso 1 1 calc R U . . .
C21 C 0.2781(12) 0.5323(4) -0.0217(8) 0.125(4) Uani 1 1 d . . . . .
H21 H 0.371742 0.530320 0.037158 0.149 Uiso 1 1 calc R U . . .
C28 C 0.1590(11) 0.7316(4) 0.0865(10) 0.128(5) Uani 1 1 d . . . . .
H28 H 0.252589 0.732553 0.145521 0.154 Uiso 1 1 calc R U . . .
C27 C 0.1237(11) 0.6816(4) 0.0195(9) 0.142(5) Uani 1 1 d D . . . .
C26 C -0.0089(9) 0.6825(4) -0.0712(7) 0.082(3) Uani 1 1 d . . . . .
O3 O -0.0549(6) 0.6342(3) -0.1427(6) 0.116(3) Uani 1 1 d . . . . .
C25 C 0.0467(8) 0.5853(4) -0.1237(7) 0.076(2) Uani 1 1 d . . . . .
C20 C 0.1833(10) 0.5822(4) -0.0351(8) 0.111(3) Uani 1 1 d D . . . .
C14 C 0.4447(9) 0.6555(3) 0.0729(5) 0.182(10) Uani 1 1 d DG . . . .
C15 C 0.4453(6) 0.6284(3) 0.1744(6) 0.117(5) Uani 1 1 d G . . A .
C16 C 0.5854(7) 0.6275(2) 0.2625(4) 0.076(3) Uani 1 1 d G . . A .
C10 C 0.7249(6) 0.6537(2) 0.2491(4) 0.073(2) Uani 1 1 d G . . A .
C12 C 0.7243(9) 0.6809(2) 0.1476(5) 0.113(4) Uani 1 1 d G . . A .
H12 H 0.817575 0.698515 0.138625 0.136 Uiso 1 1 calc R U . . .
C13 C 0.5842(11) 0.6818(3) 0.0595(4) 0.161(8) Uani 1 1 d G . . A .
H13 H 0.583787 0.700001 -0.008478 0.193 Uiso 1 1 calc R U . . .
N2B N 0.1818(13) 0.6179(4) 0.0732(9) 0.068(3) Uani 0.5 1 d D . P A 2
N2A N 0.2642(12) 0.6460(5) -0.0022(9) 0.070(3) Uani 0.5 1 d D . P A 1

loop_
_atom_site_aniso_label
_atom_site_aniso_U_11
_atom_site_aniso_U_22
_atom_site_aniso_U_33
_atom_site_aniso_U_23
_atom_site_aniso_U_13
_atom_site_aniso_U_12
N1 0.048(3) 0.057(3) 0.048(3) 0.003(3) 0.003(3) -0.002(2)
O2 0.066(3) 0.092(4) 0.081(4) 0.008(3) 0.021(3) -0.013(3)
O003 0.056(3) 0.100(4) 0.078(4) 0.001(3) -0.015(3) -0.002(3)
O1 0.097(4) 0.121(5) 0.081(4) 0.031(4) 0.023(3) -0.025(4)
C5 0.041(3) 0.054(4) 0.050(4) 0.001(3) 0.001(3) -0.004(3)
C9 0.044(4) 0.059(4) 0.064(5) -0.009(4) 0.012(3) -0.004(3)
C6 0.052(4) 0.061(4) 0.064(5) -0.009(4) 0.002(4) 0.004(3)
C2 0.046(4) 0.072(5) 0.059(5) -0.002(4) -0.002(3) 0.002(3)
C24 0.049(4) 0.080(5) 0.060(5) -0.009(4) 0.003(3) -0.005(4)
C4 0.060(4) 0.054(4) 0.067(5) -0.006(4) -0.002(4) 0.007(3)
C8 0.080(5) 0.061(5) 0.058(5) 0.008(4) 0.012(4) 0.000(4)
C7 0.052(4) 0.067(5) 0.066(5) 0.006(4) 0.003(4) 0.011(3)
C17 0.052(5) 0.096(6) 0.132(8) -0.049(6) 0.015(5) -0.011(4)
C11 0.041(4) 0.063(5) 0.082(6) -0.021(4) 0.000(4) 0.003(3)
C19 0.101(9) 0.154(14) 0.176(15) -0.108(12) -0.063(11) 0.066(9)
C18 0.035(5) 0.141(12) 0.255(18) -0.119(13) -0.002(9) -0.008(6)
C23 0.063(5) 0.069(5) 0.072(5) -0.023(4) 0.008(4) -0.009(4)
C31 0.066(5) 0.076(5) 0.078(6) 0.017(5) 0.013(4) 0.017(4)
C22 0.068(5) 0.072(5) 0.071(5) -0.013(4) -0.004(4) 0.015(4)
C3 0.080(6) 0.067(5) 0.074(6) -0.019(4) -0.011(5) 0.003(4)
C30 0.103(7) 0.074(6) 0.100(7) 0.020(5) 0.038(6) 0.022(5)
C29 0.088(6) 0.066(5) 0.124(8) -0.017(5) 0.027(6) 0.008(5)
C1 0.054(5) 0.127(8) 0.105(7) 0.022(6) -0.015(5) 0.015(5)
C21 0.108(7) 0.105(7) 0.113(8) -0.052(6) -0.052(6) 0.054(6)
C28 0.072(6) 0.103(7) 0.174(11) -0.071(7) -0.028(6) 0.028(5)
C27 0.093(7) 0.116(8) 0.161(10) -0.078(8) -0.061(7) 0.061(6)
C26 0.058(5) 0.076(5) 0.097(6) -0.019(5) -0.003(4) 0.025(4)
O3 0.073(4) 0.103(5) 0.128(5) -0.042(4) -0.045(4) 0.041(3)
C25 0.055(4) 0.076(5) 0.078(6) -0.009(4) -0.015(4) 0.016(4)
C20 0.086(6) 0.092(6) 0.113(6) -0.054(5) -0.046(5) 0.036(4)
C14 0.242(19) 0.111(10) 0.120(12) -0.066(9) -0.078(11) 0.122(12)
C15 0.110(8) 0.093(7) 0.100(8) -0.044(6) -0.054(7) 0.056(6)
C16 0.062(5) 0.067(5) 0.076(6) -0.023(4) -0.020(4) 0.024(4)
C10 0.100(6) 0.062(5) 0.042(4) -0.006(4) -0.008(4) 0.028(4)
C12 0.190(11) 0.079(6) 0.055(6) 0.007(5) 0.007(6) 0.050(6)
C13 0.29(2) 0.110(9) 0.040(6) 0.010(6) -0.021(9) 0.099(11)
N2B 0.049(6) 0.045(6) 0.087(7) -0.011(5) -0.020(6) 0.011(5)
N2A 0.071(7) 0.077(6) 0.040(7) -0.016(5) -0.020(6) 0.037(5)

loop_
_atom_type_symbol
_atom_type_description
_atom_type_scat_dispersion_real
_atom_type_scat_dispersion_imag
_atom_type_scat_source
C C 0.0033 0.0016 'International Tables Vol C Tables 4.2.6.8 and 6.1.1.4'
H H 0.0000 0.0000 'International Tables Vol C Tables 4.2.6.8 and 6.1.1.4'
N N 0.0061 0.0033 'International Tables Vol C Tables 4.2.6.8 and 6.1.1.4'
O O 0.0106 0.0060 'International Tables Vol C Tables 4.2.6.8 and 6.1.1.4'

loop_
_geom_angle_atom_site_label_1
_geom_angle_atom_site_label_2
_geom_angle_atom_site_label_3
_geom_angle
_geom_angle_site_symmetry_1
_geom_angle_site_symmetry_3
_geom_angle_publ_flag
C9 N1 C5 118.5(6) . . ?
C8 N1 C5 118.2(6) . . ?
C8 N1 C9 123.3(6) . . ?
C2 O003 C1 117.0(6) . . ?
C6 C5 N1 120.4(6) . . ?
C6 C5 C4 120.3(6) . . ?
C4 C5 N1 119.3(6) . . ?
N1 C9 C11 117.3(7) . . ?
O2 C9 N1 119.5(6) . . ?
O2 C9 C11 123.1(7) . . ?
C5 C6 H6 120.1 . . ?
C5 C6 C7 119.8(7) . . ?
C7 C6 H6 120.1 . . ?
O003 C2 C7 124.4(7) . . ?
C3 C2 O003 116.6(7) . . ?
C3 C2 C7 119.1(6) . . ?
C23 C24 H24 119.9 . . ?
C25 C24 H24 119.9 . . ?
C25 C24 C23 120.3(7) . . ?
C5 C4 H4 120.2 . . ?
C5 C4 C3 119.6(7) . . ?
C3 C4 H4 120.2 . . ?
N1 C8 C10 117.6(7) . . ?
O1 C8 N1 119.4(7) . . ?
O1 C8 C10 123.0(7) . . ?
C6 C7 H7 120.0 . . ?
C2 C7 C6 119.9(7) . . ?
C2 C7 H7 120.0 . . ?
C11 C17 H17 120.7 . . ?
C11 C17 C18 118.7(11) . . ?
C18 C17 H17 120.7 . . ?
C17 C11 C9 119.0(8) . . ?
C17 C11 C16 119.7(7) . . ?
C16 C11 C9 121.3(6) . . ?
C18 C19 C15 119.6(11) . . ?
C18 C19 N2B 140.5(17) . . ?
C15 C19 N2B 99.9(13) . . ?
C17 C18 H18 118.8 . . ?
C19 C18 C17 122.4(14) . . ?
C19 C18 H18 118.8 . . ?
C24 C23 H23 119.8 . . ?
C22 C23 C24 120.5(7) . . ?
C22 C23 H23 119.8 . . ?
C30 C31 H31 120.2 . . ?
C26 C31 H31 120.2 . . ?
C26 C31 C30 119.6(8) . . ?
C23 C22 H22 120.4 . . ?
C23 C22 C21 119.1(7) . . ?
C21 C22 H22 120.4 . . ?
C2 C3 C4 121.3(7) . . ?
C2 C3 H3 119.4 . . ?
C4 C3 H3 119.4 . . ?
C31 C30 H30 119.7 . . ?
C31 C30 C29 120.7(8) . . ?
C29 C30 H30 119.7 . . ?
C30 C29 H29 120.6 . . ?
C30 C29 C28 118.7(9) . . ?
C28 C29 H29 120.6 . . ?
O003 C1 H1A 109.5 . . ?
O003 C1 H1B 109.5 . . ?
O003 C1 H1C 109.5 . . ?
H1A C1 H1B 109.5 . . ?
H1A C1 H1C 109.5 . . ?
H1B C1 H1C 109.5 . . ?
C22 C21 H21 119.8 . . ?
C22 C21 C20 120.4(8) . . ?
C20 C21 H21 119.8 . . ?
C29 C28 H28 119.5 . . ?
C29 C28 C27 121.0(9) . . ?
C27 C28 H28 119.5 . . ?
C28 C27 N2B 119.1(9) . . ?
C28 C27 N2A 118.1(9) . . ?
C26 C27 C28 118.6(8) . . ?
C26 C27 N2B 116.9(8) . . ?
C26 C27 N2A 113.1(8) . . ?
C31 C26 C27 121.3(8) . . ?
C31 C26 O3 115.8(7) . . ?
C27 C26 O3 122.7(7) . . ?
C25 O3 C26 116.9(6) . . ?
C24 C25 O3 116.9(6) . . ?
C24 C25 C20 120.2(7) . . ?
C20 C25 O3 122.9(7) . . ?
C21 C20 C25 119.5(8) . . ?
C21 C20 N2B 117.3(8) . . ?
C21 C20 N2A 119.7(8) . . ?
C25 C20 N2B 116.8(8) . . ?
C25 C20 N2A 112.3(8) . . ?
C15 C14 C13 120.0 . . ?
C15 C14 N2A 103.2(7) . . ?
C13 C14 N2A 136.8(7) . . ?
C14 C15 C19 120.8(8) . . ?
C14 C15 C16 120.0 . . ?
C16 C15 C19 119.1(8) . . ?
C15 C16 C11 120.2(5) . . ?
C10 C16 C11 119.7(5) . . ?
C10 C16 C15 120.0 . . ?
C16 C10 C8 120.5(5) . . ?
C16 C10 C12 120.0 . . ?
C12 C10 C8 119.5(5) . . ?
C10 C12 H12 120.0 . . ?
C10 C12 C13 120.0 . . ?
C13 C12 H12 120.0 . . ?
C14 C13 H13 120.0 . . ?
C12 C13 C14 120.0 . . ?
C12 C13 H13 120.0 . . ?
C19 N2B C27 128.3(9) . . ?
C20 N2B C19 121.8(8) . . ?
C20 N2B C27 100.3(8) . . ?
C27 N2A C20 101.4(8) . . ?
C27 N2A C14 121.6(8) . . ?
C20 N2A C14 124.0(7) . . ?

loop_
_geom_bond_atom_site_label_1
_geom_bond_atom_site_label_2
_geom_bond_distance
_geom_bond_site_symmetry_2
_geom_bond_publ_flag
N1 C5 1.450(7) . ?
N1 C9 1.393(8) . ?
N1 C8 1.391(9) . ?
O2 C9 1.227(8) . ?
O003 C2 1.361(7) . ?
O003 C1 1.420(9) . ?
O1 C8 1.216(9) . ?
C5 C6 1.357(9) . ?
C5 C4 1.363(9) . ?
C9 C11 1.463(9) . ?
C6 H6 0.9300 . ?
C6 C7 1.390(9) . ?
C2 C7 1.371(9) . ?
C2 C3 1.360(10) . ?
C24 H24 0.9300 . ?
C24 C23 1.374(9) . ?
C24 C25 1.335(9) . ?
C4 H4 0.9300 . ?
C4 C3 1.370(9) . ?
C8 C10 1.477(8) . ?
C7 H7 0.9300 . ?
C17 H17 0.9300 . ?
C17 C11 1.379(10) . ?
C17 C18 1.408(14) . ?
C11 C16 1.394(9) . ?
C19 C18 1.32(2) . ?
C19 C15 1.41(2) . ?
C19 N2B 1.579(13) . ?
C18 H18 0.9300 . ?
C23 H23 0.9300 . ?
C23 C22 1.361(10) . ?
C31 H31 0.9300 . ?
C31 C30 1.367(11) . ?
C31 C26 1.356(9) . ?
C22 H22 0.9300 . ?
C22 C21 1.364(10) . ?
C3 H3 0.9300 . ?
C30 H30 0.9300 . ?
C30 C29 1.373(12) . ?
C29 H29 0.9300 . ?
C29 C28 1.374(11) . ?
C1 H1A 0.9600 . ?
C1 H1B 0.9600 . ?
C1 H1C 0.9600 . ?
C21 H21 0.9300 . ?
C21 C20 1.370(11) . ?
C28 H28 0.9300 . ?
C28 C27 1.375(11) . ?
C27 C26 1.367(11) . ?
C27 N2B 1.597(12) . ?
C27 N2A 1.535(12) . ?
C26 O3 1.385(9) . ?
O3 C25 1.383(8) . ?
C25 C20 1.375(10) . ?
C20 N2B 1.558(12) . ?
C20 N2A 1.595(12) . ?
C14 C15 1.3900 . ?
C14 C13 1.3900 . ?
C14 N2A 1.597(10) . ?
C15 C16 1.3900 . ?
C16 C10 1.3900 . ?
C10 C12 1.3900 . ?
C12 H12 0.9300 . ?
C12 C13 1.3900 . ?
C13 H13 0.9300 . ?

loop_
_geom_torsion_atom_site_label_1
_geom_torsion_atom_site_label_2
_geom_torsion_atom_site_label_3
_geom_torsion_atom_site_label_4
_geom_torsion
_geom_torsion_site_symmetry_1
_geom_torsion_site_symmetry_2
_geom_torsion_site_symmetry_3
_geom_torsion_site_symmetry_4
_geom_torsion_publ_flag
N1 C5 C6 C7 176.5(6) . . . . ?
N1 C5 C4 C3 -177.2(7) . . . . ?
N1 C9 C11 C17 -176.8(6) . . . . ?
N1 C9 C11 C16 3.2(10) . . . . ?
N1 C8 C10 C16 6.3(8) . . . . ?
N1 C8 C10 C12 -175.0(5) . . . . ?
O2 C9 C11 C17 3.8(11) . . . . ?
O2 C9 C11 C16 -176.2(7) . . . . ?
O003 C2 C7 C6 -179.1(7) . . . . ?
O003 C2 C3 C4 178.4(7) . . . . ?
O1 C8 C10 C16 -175.9(7) . . . . ?
O1 C8 C10 C12 2.8(10) . . . . ?
C5 N1 C9 O2 -2.0(10) . . . . ?
C5 N1 C9 C11 178.6(6) . . . . ?
C5 N1 C8 O1 -1.0(11) . . . . ?
C5 N1 C8 C10 176.8(6) . . . . ?
C5 C6 C7 C2 0.4(11) . . . . ?
C5 C4 C3 C2 1.0(13) . . . . ?
C9 N1 C5 C6 87.7(8) . . . . ?
C9 N1 C5 C4 -94.9(8) . . . . ?
C9 N1 C8 O1 179.0(7) . . . . ?
C9 N1 C8 C10 -3.2(10) . . . . ?
C9 C11 C16 C15 176.5(5) . . . . ?
C9 C11 C16 C10 -0.1(8) . . . . ?
C6 C5 C4 C3 0.2(11) . . . . ?
C24 C23 C22 C21 0.2(14) . . . . ?
C24 C25 C20 C21 1.0(16) . . . . ?
C24 C25 C20 N2B -150.2(9) . . . . ?
C24 C25 C20 N2A 148.9(9) . . . . ?
C4 C5 C6 C7 -0.9(11) . . . . ?
C8 N1 C5 C6 -92.3(8) . . . . ?
C8 N1 C5 C4 85.1(8) . . . . ?
C8 N1 C9 O2 178.0(7) . . . . ?
C8 N1 C9 C11 -1.4(10) . . . . ?
C8 C10 C12 C13 -178.7(5) . . . . ?
C7 C2 C3 C4 -1.4(13) . . . . ?
C17 C11 C16 C15 -3.5(9) . . . . ?
C17 C11 C16 C10 179.9(5) . . . . ?
C11 C17 C18 C19 2.6(18) . . . . ?
C11 C16 C10 C8 -4.7(7) . . . . ?
C11 C16 C10 C12 176.6(6) . . . . ?
C19 C15 C16 C11 5.9(8) . . . . ?
C19 C15 C16 C10 -177.5(8) . . . . ?
C18 C17 C11 C9 179.3(8) . . . . ?
C18 C17 C11 C16 -0.7(12) . . . . ?
C18 C19 C15 C14 178.4(11) . . . . ?
C18 C19 C15 C16 -4.1(17) . . . . ?
C18 C19 N2B C27 118(2) . . . . ?
C18 C19 N2B C20 -103(2) . . . . ?
C23 C24 C25 O3 -179.1(8) . . . . ?
C23 C24 C25 C20 0.0(14) . . . . ?
C23 C22 C21 C20 0.8(17) . . . . ?
C31 C30 C29 C28 0.5(15) . . . . ?
C31 C26 O3 C25 -179.5(8) . . . . ?
C22 C21 C20 C25 -1.4(18) . . . . ?
C22 C21 C20 N2B 149.7(10) . . . . ?
C22 C21 C20 N2A -146.9(11) . . . . ?
C3 C2 C7 C6 0.7(12) . . . . ?
C30 C31 C26 C27 3.3(15) . . . . ?
C30 C31 C26 O3 178.2(8) . . . . ?
C30 C29 C28 C27 -2.0(18) . . . . ?
C29 C28 C27 C26 4.2(19) . . . . ?
C29 C28 C27 N2B -149.0(11) . . . . ?
C29 C28 C27 N2A 147.0(11) . . . . ?
C1 O003 C2 C7 -0.5(11) . . . . ?
C1 O003 C2 C3 179.7(8) . . . . ?
C21 C20 N2B C19 9.2(17) . . . . ?
C21 C20 N2B C27 157.7(10) . . . . ?
C21 C20 N2A C27 -156.5(10) . . . . ?
C21 C20 N2A C14 -15.2(16) . . . . ?
C28 C27 C26 C31 -4.8(18) . . . . ?
C28 C27 C26 O3 -179.3(11) . . . . ?
C28 C27 N2B C19 -12(2) . . . . ?
C28 C27 N2B C20 -157.2(10) . . . . ?
C28 C27 N2A C20 157.7(11) . . . . ?
C28 C27 N2A C14 15.2(17) . . . . ?
C27 C26 O3 C25 -4.8(15) . . . . ?
C26 C31 C30 C29 -1.1(14) . . . . ?
C26 C27 N2B C19 -165.2(13) . . . . ?
C26 C27 N2B C20 49.2(12) . . . . ?
C26 C27 N2A C20 -57.5(12) . . . . ?
C26 C27 N2A C14 160.0(10) . . . . ?
C26 O3 C25 C24 -177.5(8) . . . . ?
C26 O3 C25 C20 3.5(14) . . . . ?
O3 C25 C20 C21 180.0(10) . . . . ?
O3 C25 C20 N2B 28.8(14) . . . . ?
O3 C25 C20 N2A -32.1(14) . . . . ?
C25 C24 C23 C22 -0.6(13) . . . . ?
C25 C20 N2B C19 161.0(13) . . . . ?
C25 C20 N2B C27 -50.4(11) . . . . ?
C25 C20 N2A C27 55.7(11) . . . . ?
C25 C20 N2A C14 -163.1(9) . . . . ?
C14 C15 C16 C11 -176.6(6) . . . . ?
C14 C15 C16 C10 0.0 . . . . ?
C15 C19 C18 C17 0(2) . . . . ?
C15 C19 N2B C27 -64.6(15) . . . . ?
C15 C19 N2B C20 74.6(13) . . . . ?
C15 C14 C13 C12 0.0 . . . . ?
C15 C14 N2A C27 73.4(11) . . . . ?
C15 C14 N2A C20 -60.6(10) . . . . ?
C15 C16 C10 C8 178.7(5) . . . . ?
C15 C16 C10 C12 0.0 . . . . ?
C16 C10 C12 C13 0.0 . . . . ?
C10 C12 C13 C14 0.0 . . . . ?
C13 C14 C15 C19 177.4(8) . . . . ?
C13 C14 C15 C16 0.0 . . . . ?
C13 C14 N2A C27 -106.9(10) . . . . ?
C13 C14 N2A C20 119.1(9) . . . . ?
N2B C19 C18 C17 177.5(12) . . . . ?
N2B C19 C15 C14 0.0(10) . . . . ?
N2B C19 C15 C16 177.4(5) . . . . ?
N2B C27 C26 C31 148.9(9) . . . . ?
N2B C27 C26 O3 -25.5(16) . . . . ?
N2A C27 C26 C31 -149.4(9) . . . . ?
N2A C27 C26 O3 36.1(15) . . . . ?
N2A C14 C15 C19 -2.8(8) . . . . ?
N2A C14 C15 C16 179.8(5) . . . . ?
N2A C14 C13 C12 -179.7(7) . . . . ?
